data_2013464
loop_
_publ_author_name
'Glidewell, Christopher'
'Low, John N.'
'Marchal, Antonio'
'Quesada, Antonio'

_publ_section_title
;
 Benzylation and nitrosation of
 4-amino-2-(methylsulfanyl)pyrimidin-6(1<i>H</i>)-one: two
 <i>P</i>2~1~/<i>c</i> polymorphs of
 4-amino-1-benzyl-2-(methylsulfanyl)pyrimidin-6(1<i>H</i>)-one with
 <i>Z</i>'=1 and 2, 4-amino-6-benzyloxy-2-(methylsulfanyl)pyrimidine
 and
 4-amino-1-benzyl-2-(methylsulfanyl)-5-nitrosopyrimidin-6(1<i>H</i>)-one
 all give different hydrogen-bonded supramolecular structures
;
_journal_issue 8
_journal_name_full 'Acta Crystallographica Section C'
_journal_page_first o454
_journal_page_last o460
_journal_paper_doi 10.1107/S0108270103013465
_journal_volume 59
_journal_year 2003
_chemical_formula_iupac 'C12 H13 N3 O S'
_chemical_formula_moiety 'C12 H13 N3 O S'
_chemical_formula_sum 'C12 H13 N3 O S'
_chemical_formula_weight 247.31
_chemical_name_systematic
;
4-Amino-1-benzyl-2-(methylsulfanyl)pyrimidin-6(1H)-one,
polymorph with Z' = 1
;
_space_group_IT_number 14
_symmetry_cell_setting monoclinic
_symmetry_space_group_name_Hall '-P 2ybc'
_symmetry_space_group_name_H-M 'P 1 21/c 1'
_atom_sites_solution_hydrogens geom
_atom_sites_solution_primary direct
_atom_sites_solution_secondary difmap
_cell_angle_alpha 90.00
_cell_angle_beta 103.4465(13)
_cell_angle_gamma 90.00
_cell_formula_units_Z 4
_cell_length_a 9.7139(2)
_cell_length_b 9.5846(2)
_cell_length_c 12.6431(2)
_cell_measurement_reflns_used 2600
_cell_measurement_temperature 120.0(10)
_cell_measurement_theta_max 27.45
_cell_measurement_theta_min 3.03
_cell_volume 1144.85(4)
_computing_cell_refinement 'DENZO-SMN (Otwinowski & Minor, 1997)'
_computing_data_collection 'KappaCCD Server Software (Nonius, 1997)'
_computing_data_reduction 'DENZO-SMN (Otwinowski & Minor, 1997)'
_computing_molecular_graphics 'PLATON (Spek, 2003)'
_computing_publication_material 'SHELXL97 (Sheldrick, 1997) and  PRPKAPPA (Ferguson, 1999)'
_computing_structure_refinement 'SHELXL97 (Sheldrick, 1997)'
_computing_structure_solution 'SHELXS97 (Sheldrick, 1997)'
_diffrn_ambient_temperature 120.0(10)
_diffrn_measured_fraction_theta_full 0.993
_diffrn_measured_fraction_theta_max 0.993
_diffrn_measurement_device_type 'Nonius KappaCCD'
_diffrn_measurement_method '\f scans, and \w scans with \k offsets'
_diffrn_radiation_monochromator graphite
_diffrn_radiation_source 'rotating anode'
_diffrn_radiation_type 'Mo K\a'
_diffrn_radiation_wavelength 0.71073
_diffrn_reflns_av_R_equivalents 0.0316
_diffrn_reflns_av_sigmaI/netI 0.0362
_diffrn_reflns_limit_h_max 11
_diffrn_reflns_limit_h_min -12
_diffrn_reflns_limit_k_max 12
_diffrn_reflns_limit_k_min -11
_diffrn_reflns_limit_l_max 16
_diffrn_reflns_limit_l_min -14
_diffrn_reflns_number 7564
_diffrn_reflns_theta_full 27.45
_diffrn_reflns_theta_max 27.45
_diffrn_reflns_theta_min 3.03
_diffrn_standards_decay_% 0
_exptl_absorpt_coefficient_mu 0.269
_exptl_absorpt_correction_T_max 0.943
_exptl_absorpt_correction_T_min 0.902
_exptl_absorpt_correction_type multi-scan
_exptl_absorpt_process_details 'DENZO-SMN (Otwinowski & Minor, 1997)'
_exptl_crystal_colour colourless
_exptl_crystal_density_diffrn 1.435
_exptl_crystal_density_method 'not measured'
_exptl_crystal_description block
_exptl_crystal_F_000 520
_exptl_crystal_size_max 0.30
_exptl_crystal_size_mid 0.26
_exptl_crystal_size_min 0.20
_refine_diff_density_max 0.239
_refine_diff_density_min -0.309
_refine_ls_extinction_method none
_refine_ls_goodness_of_fit_ref 1.064
_refine_ls_hydrogen_treatment constr
_refine_ls_matrix_type full
_refine_ls_number_parameters 155
_refine_ls_number_reflns 2600
_refine_ls_number_restraints 0
_refine_ls_restrained_S_all 1.064
_refine_ls_R_factor_all 0.0431
_refine_ls_R_factor_gt 0.0348
_refine_ls_shift/su_max 0.001
_refine_ls_shift/su_mean 0.000
_refine_ls_structure_factor_coef Fsqd
_refine_ls_weighting_details 'w=1/[\s^2^(Fo^2^)+(0.0415P)^2^+0.4958P] where P=(Fo^2^+2Fc^2^)/3'
_refine_ls_weighting_scheme calc
_refine_ls_wR_factor_gt 0.0867
_refine_ls_wR_factor_ref 0.0907
_reflns_number_gt 2249
_reflns_number_total 2600
_reflns_threshold_expression I>2\s(I)
_cod_data_source_file gg1172.cif
_cod_data_source_block I
_cod_depositor_comments
;
The following automatic conversions were performed:

'_exptl_absorpt_correction_type' value 'Multi-scan' changed to
'multi-scan' according to
/home/saulius/struct/CIF-dictionaries/cif_core.dic dictionary named
'cif_core.dic' version 2.4.1 from 2010-06-29.

Automatic conversion script
Id: cif_fix_values 1715 2011-07-08 13:25:40Z adriana 
;
_cod_original_sg_symbol_H-M 'P 21/c'
_cod_database_code 2013464
_cod_database_fobs_code 2013464

loop_
_symmetry_equiv_pos_as_xyz
'x, y, z'
'-x, y+1/2, -z+1/2'
'-x, -y, -z'
'x, -y+1/2, z+1/2'

loop_
_atom_site_label
_atom_site_fract_x
_atom_site_fract_y
_atom_site_fract_z
_atom_site_U_iso_or_equiv
_atom_site_adp_type
_atom_site_calc_flag
_atom_site_refinement_flags
_atom_site_occupancy
_atom_site_disorder_assembly
_atom_site_disorder_group
_atom_site_type_symbol
S2 0.78067(4) 0.10593(4) -0.09925(3) 0.01763(12) Uani d . 1 . . S
O6 0.50570(11) 0.29284(11) 0.15128(8) 0.0210(2) Uani d . 1 . . O
N1 0.63886(12) 0.19680(12) 0.04326(9) 0.0136(2) Uani d . 1 . . N
N3 0.70235(12) -0.04151(12) 0.05419(9) 0.0139(2) Uani d . 1 . . N
N4 0.63526(13) -0.18557(13) 0.17770(10) 0.0184(3) Uani d . 1 . . N
C2 0.70101(14) 0.08191(14) 0.01077(11) 0.0131(3) Uani d . 1 . . C
C4 0.63418(13) -0.05561(15) 0.13751(11) 0.0141(3) Uani d . 1 . . C
C5 0.56911(14) 0.05435(15) 0.17611(11) 0.0161(3) Uani d . 1 . . C
C6 0.56570(14) 0.18654(15) 0.12836(11) 0.0155(3) Uani d . 1 . . C
C11 0.78052(14) 0.41415(14) 0.05830(11) 0.0141(3) Uani d . 1 . . C
C12 0.89040(15) 0.34918(15) 0.13181(11) 0.0168(3) Uani d . 1 . . C
C13 1.01182(15) 0.42234(16) 0.18048(12) 0.0205(3) Uani d . 1 . . C
C14 1.02459(16) 0.56213(16) 0.15619(12) 0.0212(3) Uani d . 1 . . C
C15 0.91427(16) 0.62861(16) 0.08502(12) 0.0213(3) Uani d . 1 . . C
C16 0.79293(15) 0.55541(15) 0.03605(11) 0.0184(3) Uani d . 1 . . C
C17 0.65073(15) 0.33551(14) -0.00213(11) 0.0163(3) Uani d . 1 . . C
C21 0.82976(18) -0.07050(16) -0.12178(13) 0.0238(3) Uani d . 1 . . C
H12 0.8823 0.2535 0.1490 0.020 Uiso calc R 1 . . H
H13 1.0863 0.3766 0.2305 0.025 Uiso calc R 1 . . H
H14 1.1085 0.6119 0.1882 0.025 Uiso calc R 1 . . H
H15 0.9217 0.7250 0.0696 0.026 Uiso calc R 1 . . H
H16 0.7179 0.6018 -0.0129 0.022 Uiso calc R 1 . . H
H17A 0.5652 0.3903 0.0004 0.020 Uiso calc R 1 . . H
H17B 0.6546 0.3258 -0.0793 0.020 Uiso calc R 1 . . H
H21A 0.9102 -0.0986 -0.0634 0.036 Uiso calc R 1 . . H
H21B 0.8563 -0.0765 -0.1918 0.036 Uiso calc R 1 . . H
H21C 0.7495 -0.1327 -0.1224 0.036 Uiso calc R 1 . . H
H4A 0.6775 -0.2534 0.1505 0.022 Uiso calc R 1 . . H
H4B 0.5937 -0.2028 0.2312 0.022 Uiso calc R 1 . . H
H5 0.5262 0.0405 0.2356 0.019 Uiso calc R 1 . . H

loop_
_atom_site_aniso_label
_atom_site_aniso_U_11
_atom_site_aniso_U_22
_atom_site_aniso_U_33
_atom_site_aniso_U_12
_atom_site_aniso_U_13
_atom_site_aniso_U_23
S2 0.0213(2) 0.0165(2) 0.0183(2) -0.00184(13) 0.01094(14) 0.00022(13)
O6 0.0227(5) 0.0190(5) 0.0239(5) 0.0028(4) 0.0103(4) -0.0031(4)
N1 0.0133(5) 0.0134(6) 0.0149(5) -0.0004(4) 0.0047(4) -0.0003(4)
N3 0.0130(5) 0.0157(6) 0.0135(5) -0.0007(4) 0.0041(4) -0.0008(4)
N4 0.0211(6) 0.0170(6) 0.0191(6) 0.0005(5) 0.0085(5) 0.0027(5)
C2 0.0102(6) 0.0158(7) 0.0136(6) -0.0018(5) 0.0031(5) -0.0012(5)
C4 0.0108(6) 0.0177(7) 0.0127(6) -0.0029(5) 0.0006(5) 0.0007(5)
C5 0.0154(7) 0.0195(7) 0.0148(6) -0.0021(5) 0.0063(5) -0.0004(6)
C6 0.0122(6) 0.0193(7) 0.0153(6) -0.0016(5) 0.0039(5) -0.0042(5)
C11 0.0154(7) 0.0145(7) 0.0146(6) -0.0005(5) 0.0076(5) -0.0009(5)
C12 0.0187(7) 0.0142(7) 0.0181(7) 0.0006(5) 0.0052(5) -0.0001(5)
C13 0.0169(7) 0.0236(8) 0.0206(7) 0.0007(6) 0.0033(6) -0.0034(6)
C14 0.0201(7) 0.0237(8) 0.0224(7) -0.0073(6) 0.0101(6) -0.0075(6)
C15 0.0280(8) 0.0155(7) 0.0239(8) -0.0046(6) 0.0131(6) -0.0010(6)
C16 0.0217(7) 0.0159(7) 0.0186(7) 0.0019(6) 0.0072(6) 0.0016(6)
C17 0.0160(7) 0.0139(7) 0.0186(7) 0.0008(5) 0.0037(5) 0.0019(5)
C21 0.0311(8) 0.0211(8) 0.0247(8) 0.0004(6) 0.0177(6) -0.0034(6)

loop_
_atom_type_symbol
_atom_type_description
_atom_type_scat_dispersion_real
_atom_type_scat_dispersion_imag
_atom_type_scat_source
C C 0.0033 0.0016 'International Tables Vol C Tables 4.2.6.8 and 6.1.1.4'
H H 0.0000 0.0000 'International Tables Vol C Tables 4.2.6.8 and 6.1.1.4'
N N 0.0061 0.0033 'International Tables Vol C Tables 4.2.6.8 and 6.1.1.4'
O O 0.0106 0.0060 'International Tables Vol C Tables 4.2.6.8 and 6.1.1.4'
S S 0.1246 0.1234 'International Tables Vol C Tables 4.2.6.8 and 6.1.1.4'

loop_
_geom_angle_atom_site_label_1
_geom_angle_atom_site_label_2
_geom_angle_atom_site_label_3
_geom_angle
_geom_angle_publ_flag
C12 C11 C16 118.78(13) no
C12 C11 C17 122.31(12) no
C16 C11 C17 118.86(12) no
C13 C12 C11 120.80(13) no
C13 C12 H12 119.6 no
C11 C12 H12 119.6 no
C14 C13 C12 120.06(14) no
C14 C13 H13 120.0 no
C12 C13 H13 120.0 no
C15 C14 C13 119.55(14) no
C15 C14 H14 120.2 no
C13 C14 H14 120.2 no
C14 C15 C16 120.42(14) no
C14 C15 H15 119.8 no
C16 C15 H15 119.8 no
C15 C16 C11 120.36(14) no
C15 C16 H16 119.8 no
C11 C16 H16 119.8 no
N1 C17 C11 112.75(11) no
N1 C17 H17A 109.0 no
C11 C17 H17A 109.0 no
N1 C17 H17B 109.0 no
C11 C17 H17B 109.0 no
H17A C17 H17B 107.8 no
C2 N1 C6 120.35(11) no
C2 N1 C17 122.31(11) no
C6 N1 C17 117.24(11) no
N3 C2 N1 124.59(12) no
N3 C2 S2 119.31(10) no
N1 C2 S2 116.09(10) no
S2 C21 H21A 109.5 no
S2 C21 H21B 109.5 no
H21A C21 H21B 109.5 no
S2 C21 H21C 109.5 no
H21A C21 H21C 109.5 no
H21B C21 H21C 109.5 no
C2 S2 C21 100.61(7) no
C2 N3 C4 116.91(12) no
N4 C4 N3 114.70(12) no
N4 C4 C5 122.66(12) no
N3 C4 C5 122.64(13) no
C4 N4 H4A 120.0 no
C4 N4 H4B 120.0 no
H4A N4 H4B 120.0 no
C4 C5 C6 120.46(12) no
C4 C5 H5 119.8 no
C6 C5 H5 119.8 no
O6 C6 C5 127.39(13) no
O6 C6 N1 117.63(12) no
C5 C6 N1 114.98(12) no

loop_
_geom_bond_atom_site_label_1
_geom_bond_atom_site_label_2
_geom_bond_site_symmetry_2
_geom_bond_distance
_geom_bond_publ_flag
C11 C12 . 1.389(2) no
C11 C16 . 1.394(2) no
C11 C17 . 1.514(2) no
C12 C13 . 1.387(2) no
C12 H12 . 0.95 no
C13 C14 . 1.387(2) no
C13 H13 . 0.95 no
C14 C15 . 1.384(2) no
C14 H14 . 0.95 no
C15 C16 . 1.388(2) no
C15 H15 . 0.95 no
C16 H16 . 0.95 no
C17 H17A . 0.99 no
C17 H17B . 0.99 no
N1 C2 . 1.364(2) y
C2 N3 . 1.303(3) y
N3 C4 . 1.375(2) y
C4 C5 . 1.376(2) y
C5 C6 . 1.401(2) y
C6 N1 . 1.424(2) y
N1 C17 . 1.463(2) y
C2 S2 . 1.757(2) y
C21 S2 . 1.798(2) y
C4 N4 . 1.344(2) y
C6 O6 . 1.241(2) y
C21 H21A . 0.98 no
C21 H21B . 0.98 no
C21 H21C . 0.98 no
N4 H4A . 0.88 no
N4 H4B . 0.88 no
C5 H5 . 0.95 no

loop_
_geom_hbond_atom_site_label_D
_geom_hbond_atom_site_label_H
_geom_hbond_atom_site_label_A
_geom_hbond_site_symmetry_A
_geom_hbond_distance_DH
_geom_hbond_distance_HA
_geom_hbond_distance_DA
_geom_hbond_angle_DHA
_geom_hbond_publ_flag
N4 H4B O6 2_645 0.88 1.95 2.823(2) 170 y

loop_
_geom_torsion_atom_site_label_1
_geom_torsion_atom_site_label_2
_geom_torsion_atom_site_label_3
_geom_torsion_atom_site_label_4
_geom_torsion
_geom_torsion_publ_flag
C16 C11 C12 C13 -1.5(2) no
C17 C11 C12 C13 175.80(13) no
C11 C12 C13 C14 0.1(2) no
C12 C13 C14 C15 1.4(2) no
C13 C14 C15 C16 -1.6(2) no
C14 C15 C16 C11 0.2(2) no
C12 C11 C16 C15 1.3(2) no
C17 C11 C16 C15 -176.10(12) no
C12 C11 C17 N1 13.45(18) no
C16 C11 C17 N1 -169.27(12) no
C11 C17 N1 C2 -87.95(15) no
C11 C17 N1 C6 88.57(14) no
C6 N1 C2 N3 -1.7(2) no
C17 N1 C2 N3 174.70(12) no
C6 N1 C2 S2 177.03(9) no
C17 N1 C2 S2 -6.56(17) no
N3 C2 S2 C21 4.53(13) no
N1 C2 S2 C21 -174.29(11) no
N1 C2 N3 C4 0.9(2) no
S2 C2 N3 C4 -177.76(9) no
C2 N3 C4 N4 178.32(12) no
C2 N3 C4 C5 -1.21(19) no
N4 C4 C5 C6 -177.24(12) no
N3 C4 C5 C6 2.3(2) no
C4 C5 C6 O6 176.46(13) no
C4 C5 C6 N1 -2.78(19) no
C2 N1 C6 O6 -176.80(12) no
C17 N1 C6 O6 6.61(18) no
C2 N1 C6 C5 2.52(18) no
C17 N1 C6 C5 -174.08(12) no

loop_
_cod_related_entry_id
_cod_related_entry_database
_cod_related_entry_code
1 ChemSpider 14262879
